data_4510641
loop_
_publ_author_name
'Foo, Maw Lin'
'Horike, Satoshi'
'Duan, Jingui'
'Chen, Wenqian'
'Kitagawa, Susumu'

_publ_section_title
;
 Tuning the Dimensionality of Inorganic Connectivity in Barium
 Coordination Polymers via Biphenyl Carboxylic Acid Ligands
;
_journal_issue 7
_journal_name_full 'Crystal Growth &amp; Design'
_journal_page_first 2965
_journal_paper_doi 10.1021/cg4003803
_journal_volume 13
_journal_year 2013
_chemical_formula_sum 'C7 H4 Ba0.5 O2'
_chemical_formula_weight 188.77
_chemical_name_systematic
; 
 ? 
;
_space_group_IT_number 12
_symmetry_cell_setting monoclinic
_symmetry_space_group_name_Hall '-C 2y'
_symmetry_space_group_name_H-M 'C 1 2/m 1'
_atom_sites_solution_hydrogens geom
_atom_sites_solution_primary direct
_atom_sites_solution_secondary difmap
_audit_creation_method SHELXL-97
_audit_update_record
;
2013-02-22 # Formatted by publCIF
;
_cell_angle_alpha 90.00
_cell_angle_beta 92.399(4)
_cell_angle_gamma 90.00
_cell_formula_units_Z 4
_cell_length_a 6.9551(19)
_cell_length_b 5.9467(15)
_cell_length_c 13.852(4)
_cell_measurement_temperature 223(2)
_cell_volume 572.4(3)
_computing_cell_refinement 'CrystalClear (Rigaku/MSC, 2006)'
_computing_data_collection 'CrystalClear (Rigaku/MSC, 2006)'
_computing_data_reduction 'CrystalClear (Rigaku/MSC, 2006)'
_computing_structure_refinement 'SHELXL-97 (Sheldrick, 1997)'
_computing_structure_solution 'SHELXS-97 (Sheldrick, 1990)'
_diffrn_ambient_temperature 223(2)
_diffrn_measured_fraction_theta_full 0.992
_diffrn_measured_fraction_theta_max 0.992
_diffrn_radiation_monochromator graphite
_diffrn_radiation_source 'fine-focus sealed tube'
_diffrn_radiation_type MoK\a
_diffrn_radiation_wavelength 0.71075
_diffrn_reflns_av_R_equivalents 0.0227
_diffrn_reflns_av_sigmaI/netI 0.0139
_diffrn_reflns_limit_h_max 9
_diffrn_reflns_limit_h_min -9
_diffrn_reflns_limit_k_max 7
_diffrn_reflns_limit_k_min -7
_diffrn_reflns_limit_l_max 17
_diffrn_reflns_limit_l_min -17
_diffrn_reflns_number 3195
_diffrn_reflns_theta_full 27.49
_diffrn_reflns_theta_max 27.49
_diffrn_reflns_theta_min 4.42
_exptl_absorpt_coefficient_mu 3.475
_exptl_absorpt_correction_T_max 0.5433
_exptl_absorpt_correction_T_min 0.5433
_exptl_absorpt_correction_type empirical
_exptl_absorpt_process_details 'CrystalClear (Rigaku/MSC, 2006)'
_exptl_crystal_colour colourless
_exptl_crystal_density_diffrn 2.190
_exptl_crystal_density_method 'not measured'
_exptl_crystal_description plates
_exptl_crystal_F_000 360
_exptl_crystal_size_max 0.05
_exptl_crystal_size_mid 0.02
_exptl_crystal_size_min 0.01
_refine_diff_density_max 0.488
_refine_diff_density_min -0.424
_refine_diff_density_rms 0.076
_refine_ls_extinction_method none
_refine_ls_goodness_of_fit_ref 1.138
_refine_ls_hydrogen_treatment constr
_refine_ls_matrix_type full
_refine_ls_number_parameters 69
_refine_ls_number_reflns 709
_refine_ls_number_restraints 0
_refine_ls_restrained_S_all 1.138
_refine_ls_R_factor_all 0.0129
_refine_ls_R_factor_gt 0.0129
_refine_ls_shift/su_max 0.000
_refine_ls_shift/su_mean 0.000
_refine_ls_structure_factor_coef Fsqd
_refine_ls_weighting_details 'calc w=1/[\s^2^(Fo^2^)+(0.0189P)^2^+0.8096P] where P=(Fo^2^+2Fc^2^)/3'
_refine_ls_weighting_scheme calc
_refine_ls_wR_factor_gt 0.0345
_refine_ls_wR_factor_ref 0.0345
_reflns_number_gt 709
_reflns_number_total 709
_reflns_threshold_expression >2sigma(I)
_cod_data_source_file cg4003803_si_002.cif
_cod_data_source_block BaBPDC
_cod_original_sg_symbol_H-M C12/m1
_cod_original_formula_sum 'C7 H4 Ba0.50 O2'
_cod_database_code 4510641

loop_
_symmetry_equiv_pos_as_xyz
'x, y, z'
'-x, y, -z'
'x+1/2, y+1/2, z'
'-x+1/2, y+1/2, -z'
'-x, -y, -z'
'x, -y, z'
'-x+1/2, -y+1/2, -z'
'x+1/2, -y+1/2, z'

loop_
_atom_site_label
_atom_site_type_symbol
_atom_site_fract_x
_atom_site_fract_y
_atom_site_fract_z
_atom_site_U_iso_or_equiv
_atom_site_adp_type
_atom_site_occupancy
_atom_site_symmetry_multiplicity
_atom_site_calc_flag
_atom_site_refinement_flags
_atom_site_disorder_assembly
_atom_site_disorder_group
Ba1 Ba 0.5000 0.0000 0.5000 0.01501(8) Uani 1 4 d S . .
O1 O 0.8119(2) 0.1855(3) 0.39328(9) 0.0289(3) Uani 1 1 d . . .
C1 C 0.8399(3) 0.0000 0.35298(17) 0.0173(5) Uani 1 2 d S . .
C5 C 0.9800(3) 0.0000 0.05259(16) 0.0162(5) Uani 1 2 d S . .
C2 C 0.8967(3) 0.0000 0.24906(17) 0.0165(5) Uani 1 2 d S . .
C4 C 1.0152(8) 0.1767(7) 0.1094(3) 0.0172(11) Uani 0.508(8) 1 d P A 1
H4 H 1.0692 0.3048 0.0832 0.021 Uiso 0.508(8) 1 calc PR A 1
C3 C 0.9736(8) 0.1762(7) 0.2072(2) 0.0168(10) Uani 0.508(8) 1 d P A 1
H3 H 1.0009 0.3040 0.2440 0.020 Uiso 0.508(8) 1 calc PR A 1
C4A C 0.9055(8) 0.2055(6) 0.0956(2) 0.0148(10) Uani 0.492(8) 1 d P A 2
H4A H 0.8858 0.3340 0.0583 0.018 Uiso 0.492(8) 1 calc PR A 2
C3A C 0.8645(8) 0.2061(6) 0.1930(3) 0.0143(10) Uani 0.492(8) 1 d P A 2
H3A H 0.8176 0.3349 0.2219 0.017 Uiso 0.492(8) 1 calc PR A 2

loop_
_atom_site_aniso_label
_atom_site_aniso_U_11
_atom_site_aniso_U_22
_atom_site_aniso_U_33
_atom_site_aniso_U_23
_atom_site_aniso_U_13
_atom_site_aniso_U_12
Ba1 0.01613(11) 0.01506(12) 0.01407(11) 0.000 0.00333(7) 0.000
O1 0.0426(8) 0.0289(8) 0.0160(6) -0.0083(6) 0.0111(6) -0.0138(7)
C1 0.0115(10) 0.0286(14) 0.0119(10) 0.000 0.0014(8) 0.000
C5 0.0134(10) 0.0242(13) 0.0112(11) 0.000 0.0028(8) 0.000
C2 0.0125(10) 0.0264(14) 0.0108(10) 0.000 0.0018(8) 0.000
C4 0.020(3) 0.0165(18) 0.0158(17) 0.0023(13) 0.0062(15) -0.0027(16)
C3 0.019(3) 0.0171(18) 0.0143(16) -0.0023(13) 0.0011(14) 0.0006(16)
C4A 0.016(3) 0.0153(18) 0.0133(16) 0.0011(13) 0.0019(14) 0.0021(16)
C3A 0.016(3) 0.0136(17) 0.0132(16) -0.0006(12) 0.0038(14) 0.0022(15)

loop_
_atom_type_symbol
_atom_type_description
_atom_type_scat_dispersion_real
_atom_type_scat_dispersion_imag
_atom_type_scat_source
C C 0.0033 0.0016 'International Tables Vol C Tables 4.2.6.8 and 6.1.1.4'
H H 0.0000 0.0000 'International Tables Vol C Tables 4.2.6.8 and 6.1.1.4'
O O 0.0106 0.0060 'International Tables Vol C Tables 4.2.6.8 and 6.1.1.4'
Ba Ba -0.3244 2.2819 'International Tables Vol C Tables 4.2.6.8 and 6.1.1.4'

loop_
_geom_angle_atom_site_label_1
_geom_angle_atom_site_label_2
_geom_angle_atom_site_label_3
_geom_angle
_geom_angle_site_symmetry_1
_geom_angle_site_symmetry_3
O1 Ba1 O1 88.12(7) 3_445 8_455
O1 Ba1 O1 179.999(1) 3_445 7_656
O1 Ba1 O1 91.88(7) 8_455 7_656
O1 Ba1 O1 91.88(7) 3_445 4_646
O1 Ba1 O1 179.999(1) 8_455 4_646
O1 Ba1 O1 88.12(7) 7_656 4_646
O1 Ba1 O1 79.16(3) 3_445 6
O1 Ba1 O1 110.00(5) 8_455 6
O1 Ba1 O1 100.84(3) 7_656 6
O1 Ba1 O1 70.00(5) 4_646 6
O1 Ba1 O1 110.00(5) 3_445 .
O1 Ba1 O1 79.16(3) 8_455 .
O1 Ba1 O1 70.00(5) 7_656 .
O1 Ba1 O1 100.84(3) 4_646 .
O1 Ba1 O1 44.81(6) 6 .
O1 Ba1 O1 70.00(5) 3_445 5_656
O1 Ba1 O1 100.84(3) 8_455 5_656
O1 Ba1 O1 110.00(5) 7_656 5_656
O1 Ba1 O1 79.16(3) 4_646 5_656
O1 Ba1 O1 135.19(7) 6 5_656
O1 Ba1 O1 180.0 . 5_656
O1 Ba1 O1 100.84(3) 3_445 2_656
O1 Ba1 O1 70.00(5) 8_455 2_656
O1 Ba1 O1 79.16(3) 7_656 2_656
O1 Ba1 O1 110.00(5) 4_646 2_656
O1 Ba1 O1 180.00(6) 6 2_656
O1 Ba1 O1 135.19(7) . 2_656
O1 Ba1 O1 44.81(7) 5_656 2_656
O1 Ba1 C1 89.68(5) 3_445 5_656
O1 Ba1 C1 89.68(5) 8_455 5_656
O1 Ba1 C1 90.32(5) 7_656 5_656
O1 Ba1 C1 90.32(5) 4_646 5_656
O1 Ba1 C1 156.79(3) 6 5_656
O1 Ba1 C1 156.79(3) . 5_656
O1 Ba1 C1 23.21(3) 5_656 5_656
O1 Ba1 C1 23.21(3) 2_656 5_656
O1 Ba1 C1 90.32(5) 3_445 .
O1 Ba1 C1 90.32(5) 8_455 .
O1 Ba1 C1 89.68(5) 7_656 .
O1 Ba1 C1 89.68(5) 4_646 .
O1 Ba1 C1 23.21(3) 6 .
O1 Ba1 C1 23.21(3) . .
O1 Ba1 C1 156.79(3) 5_656 .
O1 Ba1 C1 156.79(3) 2_656 .
C1 Ba1 C1 180.0 5_656 .
O1 Ba1 Ba1 143.53(3) 3_445 3
O1 Ba1 Ba1 84.28(4) 8_455 3
O1 Ba1 Ba1 36.47(3) 7_656 3
O1 Ba1 Ba1 95.72(4) 4_646 3
O1 Ba1 Ba1 70.23(4) 6 3
O1 Ba1 Ba1 33.53(3) . 3
O1 Ba1 Ba1 146.47(3) 5_656 3
O1 Ba1 Ba1 109.77(4) 2_656 3
C1 Ba1 Ba1 125.78(3) 5_656 3
C1 Ba1 Ba1 54.22(3) . 3
O1 Ba1 Ba1 36.47(3) 3_445 3_445
O1 Ba1 Ba1 95.72(4) 8_455 3_445
O1 Ba1 Ba1 143.53(3) 7_656 3_445
O1 Ba1 Ba1 84.28(4) 4_646 3_445
O1 Ba1 Ba1 109.77(4) 6 3_445
O1 Ba1 Ba1 146.47(3) . 3_445
O1 Ba1 Ba1 33.53(3) 5_656 3_445
O1 Ba1 Ba1 70.23(4) 2_656 3_445
C1 Ba1 Ba1 54.22(3) 5_656 3_445
C1 Ba1 Ba1 125.78(3) . 3_445
Ba1 Ba1 Ba1 180.0 3 3_445
C1 O1 Ba1 140.76(15) . 3
C1 O1 Ba1 91.49(13) . .
Ba1 O1 Ba1 110.00(5) 3 .
O1 C1 O1 123.0(2) . 6
O1 C1 C2 118.44(11) . .
O1 C1 C2 118.44(11) 6 .
O1 C1 Ba1 65.30(12) . .
O1 C1 Ba1 65.30(12) 6 .
C2 C1 Ba1 147.29(15) . .
C4 C5 C4 104.4(4) 6 .
C4 C5 C4A 32.7(2) 6 6
C4 C5 C4A 118.6(3) . 6
C4 C5 C4A 118.6(3) 6 .
C4 C5 C4A 32.7(2) . .
C4A C5 C4A 113.2(3) 6 .
C4 C5 C5 122.68(19) 6 5_755
C4 C5 C5 122.67(19) . 5_755
C4A C5 C5 118.72(17) 6 5_755
C4A C5 C5 118.72(17) . 5_755
C3 C2 C3 104.9(4) . 6
C3 C2 C3A 119.1(3) . 6
C3 C2 C3A 32.7(2) 6 6
C3 C2 C3A 32.7(2) . .
C3 C2 C3A 119.1(3) 6 .
C3A C2 C3A 113.8(3) 6 .
C3 C2 C1 123.08(18) . .
C3 C2 C1 123.09(18) 6 .
C3A C2 C1 117.78(17) 6 .
C3A C2 C1 117.78(17) . .
C5 C4 C3 122.1(3) . .
C2 C3 C4 122.1(3) . .
C3A C4A C5 119.2(3) . .
C4A C3A C2 118.7(3) . .

loop_
_geom_bond_atom_site_label_1
_geom_bond_atom_site_label_2
_geom_bond_distance
_geom_bond_site_symmetry_2
Ba1 O1 2.6895(15) 3_445
Ba1 O1 2.6895(15) 8_455
Ba1 O1 2.6895(15) 7_656
Ba1 O1 2.6895(15) 4_646
Ba1 O1 2.8942(15) 6
Ba1 O1 2.8942(15) .
Ba1 O1 2.8942(15) 5_656
Ba1 O1 2.8942(15) 2_656
Ba1 C1 3.185(3) 5_656
Ba1 C1 3.185(3) .
Ba1 Ba1 4.5754(9) 3
Ba1 Ba1 4.5754(9) 3_445
O1 C1 1.2552(19) .
O1 Ba1 2.6895(15) 3
C1 O1 1.2552(19) 6
C1 C2 1.509(3) .
C5 C4 1.329(4) 6
C5 C4 1.329(4) .
C5 C4A 1.464(4) 6
C5 C4A 1.464(4) .
C5 C5 1.495(4) 5_755
C2 C3 1.322(4) .
C2 C3 1.322(4) 6
C2 C3A 1.463(4) 6
C2 C3A 1.463(4) .
C4 C3 1.397(5) .
C4A C3A 1.390(5) .

loop_
_geom_torsion_atom_site_label_1
_geom_torsion_atom_site_label_2
_geom_torsion_atom_site_label_3
_geom_torsion_atom_site_label_4
_geom_torsion
_geom_torsion_site_symmetry_1
_geom_torsion_site_symmetry_4
O1 Ba1 O1 C1 -33.50(16) 3_445 .
O1 Ba1 O1 C1 -117.45(12) 8_455 .
O1 Ba1 O1 C1 146.50(16) 7_656 .
O1 Ba1 O1 C1 62.55(12) 4_646 .
O1 Ba1 O1 C1 15.93(13) 6 .
O1 Ba1 O1 C1 90(9) 5_656 .
O1 Ba1 O1 C1 -164.07(13) 2_656 .
C1 Ba1 O1 C1 180.0 5_656 .
Ba1 Ba1 O1 C1 146.50(16) 3 .
Ba1 Ba1 O1 C1 -33.50(16) 3_445 .
O1 Ba1 O1 Ba1 180.0 3_445 3
O1 Ba1 O1 Ba1 96.04(8) 8_455 3
O1 Ba1 O1 Ba1 0.0 7_656 3
O1 Ba1 O1 Ba1 -83.96(8) 4_646 3
O1 Ba1 O1 Ba1 -130.57(4) 6 3
O1 Ba1 O1 Ba1 -57(9) 5_656 3
O1 Ba1 O1 Ba1 49.43(4) 2_656 3
C1 Ba1 O1 Ba1 33.50(16) 5_656 3
C1 Ba1 O1 Ba1 -146.50(16) . 3
Ba1 Ba1 O1 Ba1 180.0 3_445 3
Ba1 O1 C1 O1 92.8(3) 3 6
Ba1 O1 C1 O1 -32.1(3) . 6
Ba1 O1 C1 C2 -91.5(3) 3 .
Ba1 O1 C1 C2 143.52(19) . .
Ba1 O1 C1 Ba1 124.94(18) 3 .
O1 Ba1 C1 O1 148.76(15) 3_445 .
O1 Ba1 C1 O1 60.64(11) 8_455 .
O1 Ba1 C1 O1 -31.24(15) 7_656 .
O1 Ba1 C1 O1 -119.36(11) 4_646 .
O1 Ba1 C1 O1 -150.6(2) 6 .
O1 Ba1 C1 O1 180.0 5_656 .
O1 Ba1 C1 O1 29.4(2) 2_656 .
C1 Ba1 C1 O1 104.7(3) 5_656 .
Ba1 Ba1 C1 O1 -22.07(11) 3 .
Ba1 Ba1 C1 O1 157.93(11) 3_445 .
O1 Ba1 C1 O1 -60.64(11) 3_445 6
O1 Ba1 C1 O1 -148.76(15) 8_455 6
O1 Ba1 C1 O1 119.36(11) 7_656 6
O1 Ba1 C1 O1 31.24(15) 4_646 6
O1 Ba1 C1 O1 150.6(2) . 6
O1 Ba1 C1 O1 -29.4(2) 5_656 6
O1 Ba1 C1 O1 180.0 2_656 6
C1 Ba1 C1 O1 -104.7(4) 5_656 6
Ba1 Ba1 C1 O1 128.53(14) 3 6
Ba1 Ba1 C1 O1 -51.47(14) 3_445 6
O1 Ba1 C1 C2 44.06(4) 3_445 .
O1 Ba1 C1 C2 -44.06(4) 8_455 .
O1 Ba1 C1 C2 -135.94(4) 7_656 .
O1 Ba1 C1 C2 135.94(4) 4_646 .
O1 Ba1 C1 C2 104.70(12) 6 .
O1 Ba1 C1 C2 -104.70(12) . .
O1 Ba1 C1 C2 75.30(12) 5_656 .
O1 Ba1 C1 C2 -75.30(12) 2_656 .
C1 Ba1 C1 C2 0.0(3) 5_656 .
Ba1 Ba1 C1 C2 -126.77(3) 3 .
Ba1 Ba1 C1 C2 53.23(3) 3_445 .
O1 C1 C2 C3 20.9(4) . .
O1 C1 C2 C3 -163.2(3) 6 .
Ba1 C1 C2 C3 108.8(3) . .
O1 C1 C2 C3 163.2(4) . 6
O1 C1 C2 C3 -20.9(4) 6 6
Ba1 C1 C2 C3 -108.8(3) . 6
O1 C1 C2 C3A -159.1(3) . 6
O1 C1 C2 C3A 16.7(4) 6 6
Ba1 C1 C2 C3A -71.2(3) . 6
O1 C1 C2 C3A -16.7(4) . .
O1 C1 C2 C3A 159.1(3) 6 .
Ba1 C1 C2 C3A 71.2(3) . .
C4 C5 C4 C3 -35.4(7) 6 .
C4A C5 C4 C3 -3.5(7) 6 .
C4A C5 C4 C3 85.4(5) . .
C5 C5 C4 C3 178.7(4) 5_755 .
C3 C2 C3 C4 35.7(7) 6 .
C3A C2 C3 C4 3.7(7) 6 .
C3A C2 C3 C4 -85.5(5) . .
C1 C2 C3 C4 -176.3(3) . .
C5 C4 C3 C2 0.0(7) . .
C4 C5 C4A C3A -3.3(7) 6 .
C4 C5 C4A C3A -74.5(5) . .
C4A C5 C4A C3A 32.7(6) 6 .
C5 C5 C4A C3A 178.9(3) 5_755 .
C5 C4A C3A C2 -0.3(6) . .
C3 C2 C3A C4A 74.9(5) . .
C3 C2 C3A C4A 3.7(7) 6 .
C3A C2 C3A C4A -32.4(6) 6 .
C1 C2 C3A C4A -176.3(3) . .
